data_1555561
loop_
_publ_author_name
'Liang, Ling'
'Huang, You'

_publ_section_title
;
 Phosphine-Catalyzed [3 + 3]-Domino Cycloaddition of Ynones and Azomethine
 Imines To Construct Functionalized Hydropyridazine Derivatives.
;
_journal_issue 11
_journal_name_full 'Organic letters'
_journal_page_first 2604
_journal_page_last 2607
_journal_paper_doi 10.1021/acs.orglett.6b00988
_journal_volume 18
_journal_year 2016
_chemical_formula_moiety 'C20 H17 Br N2 O2'
_chemical_formula_sum 'C20 H17 Br N2 O2'
_chemical_formula_weight 397.26
_space_group_crystal_system triclinic
_space_group_IT_number 2
_space_group_name_Hall '-P 1'
_space_group_name_H-M_alt 'P -1'
_atom_sites_solution_hydrogens mixed
_audit_creation_date 2016-03-01
_audit_creation_method
;
Olex2 1.2
(compiled 2015.09.30 svn.r3233 for OlexSys, GUI svn.r5103)
;
_cell_angle_alpha 107.480(3)
_cell_angle_beta 90.474(3)
_cell_angle_gamma 97.723(3)
_cell_formula_units_Z 2
_cell_length_a 7.7454(2)
_cell_length_b 10.3627(3)
_cell_length_c 11.1019(4)
_cell_measurement_reflns_used 8216
_cell_measurement_temperature 113(2)
_cell_measurement_theta_max 30.9700
_cell_measurement_theta_min 1.9300
_cell_volume 841.10(5)
_computing_cell_refinement 'CrysAlisPro 1.171.38.41 (Rigaku OD, 2015)'
_computing_data_collection 'CrystalClear-SM Expert 2.1 b42 (Rigaku, 2015)'
_computing_data_reduction 'CrysAlisPro 1.171.38.41 (Rigaku OD, 2015)'
_computing_molecular_graphics 'Olex2 (Dolomanov et al., 2009)'
_computing_publication_material 'Olex2 (Dolomanov et al., 2009)'
_computing_structure_refinement 'ShelXL (Sheldrick, 2015)'
_computing_structure_solution 'ShelXT (Sheldrick, 2015)'
_diffrn_ambient_temperature 113.15
_diffrn_detector PILT
_diffrn_measured_fraction_theta_full 0.991
_diffrn_measured_fraction_theta_max 0.843
_diffrn_measurement_details
;
List of Runs (angles in degrees, time in seconds):

  # Type    Start    End  Width  t~exp~   \w     \q     \k     \f   Frames
--------------------------------------------------------------------------
  1  \w   -105.00  75.00   0.50    5.00    --  -15.00  45.00   0.00  360
  2  \w   -105.00  75.00   0.50    5.00    --  -15.00  45.00  90.00  360
  3  \w   -105.00  75.00   0.50    5.00    --  -15.00  45.00 180.00  360
;
_diffrn_measurement_device 'Rigaku Xtalab P200'
_diffrn_measurement_device_type 'Rigaku Xtalab P200'
_diffrn_measurement_method '\w scans'
_diffrn_orient_matrix_type 'CrysAlisPro convention (1999,Acta A55,543-557)'
_diffrn_orient_matrix_UB_11 0.0705844000
_diffrn_orient_matrix_UB_12 0.0541089000
_diffrn_orient_matrix_UB_13 0.0197299000
_diffrn_orient_matrix_UB_21 0.0180705000
_diffrn_orient_matrix_UB_22 -0.0075382000
_diffrn_orient_matrix_UB_23 -0.0640873000
_diffrn_orient_matrix_UB_31 -0.0570494000
_diffrn_orient_matrix_UB_32 0.0476803000
_diffrn_orient_matrix_UB_33 -0.0014867000
_diffrn_radiation_monochromator confocal
_diffrn_radiation_probe x-ray
_diffrn_radiation_type MoK\a
_diffrn_radiation_wavelength 0.71073
_diffrn_reflns_av_R_equivalents 0.0328
_diffrn_reflns_av_unetI/netI 0.0281
_diffrn_reflns_Laue_measured_fraction_full 0.991
_diffrn_reflns_Laue_measured_fraction_max 0.843
_diffrn_reflns_limit_h_max 10
_diffrn_reflns_limit_h_min -11
_diffrn_reflns_limit_k_max 14
_diffrn_reflns_limit_k_min -14
_diffrn_reflns_limit_l_max 16
_diffrn_reflns_limit_l_min -15
_diffrn_reflns_number 11170
_diffrn_reflns_point_group_measured_fraction_full 0.991
_diffrn_reflns_point_group_measured_fraction_max 0.843
_diffrn_reflns_theta_full 25.242
_diffrn_reflns_theta_max 31.030
_diffrn_reflns_theta_min 1.926
_diffrn_source 'rotating anode'
_diffrn_source_type 'Enhance (Mo) X-ray Source'
_diffrn_standards_decay_% 0
_diffrn_standards_interval_count 0
_diffrn_standards_number 0
_exptl_absorpt_coefficient_mu 2.460
_exptl_absorpt_correction_T_max 1.00000
_exptl_absorpt_correction_T_min 0.43621
_exptl_absorpt_correction_type multi-scan
_exptl_absorpt_process_details
;
CrysAlisPro 1.171.38.41 (Rigaku Oxford Diffraction, 2015)
Empirical absorption correction using spherical harmonics,
 implemented in SCALE3 ABSPACK scaling algorithm.
;
_exptl_crystal_colour colourless
_exptl_crystal_colour_primary colourless
_exptl_crystal_density_diffrn 1.569
_exptl_crystal_description plate
_exptl_crystal_F_000 404
_exptl_crystal_size_max 0.2
_exptl_crystal_size_mid 0.18
_exptl_crystal_size_min 0.12
_refine_diff_density_max 0.450
_refine_diff_density_min -0.475
_refine_diff_density_rms 0.072
_refine_ls_extinction_method none
_refine_ls_goodness_of_fit_ref 1.165
_refine_ls_hydrogen_treatment constr
_refine_ls_matrix_type full
_refine_ls_number_parameters 226
_refine_ls_number_reflns 4537
_refine_ls_number_restraints 0
_refine_ls_restrained_S_all 1.165
_refine_ls_R_factor_all 0.0280
_refine_ls_R_factor_gt 0.0262
_refine_ls_shift/su_max 0.002
_refine_ls_shift/su_mean 0.000
_refine_ls_structure_factor_coef Fsqd
_refine_ls_weighting_details 'w=1/[\s^2^(Fo^2^)+(0.0472P)^2^+0.0272P] where P=(Fo^2^+2Fc^2^)/3'
_refine_ls_weighting_scheme calc
_refine_ls_wR_factor_gt 0.0765
_refine_ls_wR_factor_ref 0.0770
_reflns_Friedel_coverage 0.000
_reflns_number_gt 4137
_reflns_number_total 4537
_reflns_threshold_expression 'I > 2\s(I)'
_cod_data_source_file ol6b00988_si_001.cif
_cod_data_source_block m20160111a
_cod_original_cell_volume 841.09(5)
_cod_database_code 1555561
_chemical_oxdiff_formula 'C20 H17 Br N2 O2'
_shelx_space_group_comment
;
The symmetry employed for this shelxl refinement is uniquely defined
by the following loop, which should always be used as a source of
symmetry information in preference to the above space-group names.
They are only intended as comments.
;
_shelx_estimated_absorpt_t_max 0.757
_shelx_estimated_absorpt_t_min 0.639
_reflns_odcompleteness_completeness 84.25
_reflns_odcompleteness_iscentric 1
_reflns_odcompleteness_theta 30.96
_olex2_refinement_description
;
1. Fixed Uiso
 At 1.2 times of:
  All C(H) groups, All C(H,H) groups
2.a Riding coordinates:
 C8(H8A,H8B)
2.b Ternary CH refined with riding coordinates:
 C7(H7)
2.c Secondary CH2 refined with riding coordinates:
 C19(H19A,H19B), C20(H20A,H20B)
2.d Aromatic/amide H refined with riding coordinates:
 C1(H1), C2(H2), C4(H4), C5(H5), C11(H11), C13(H13), C14(H14), C15(H15),
 C16(H16), C17(H17)
;
_shelx_shelxl_version_number 2014/8
_olex2_submission_special_instructions 'No special instructions were received'
_oxdiff_exptl_absorpt_empirical_details
;
Empirical correction (ABSPACK) includes:
- Absorption correction using spherical harmonics
- Frame scaling
- Detector area scaling
;
_oxdiff_exptl_absorpt_empirical_full_max 1.600
_oxdiff_exptl_absorpt_empirical_full_min 0.575

loop_
_space_group_symop_operation_xyz
'x, y, z'
'-x, -y, -z'

loop_
_atom_site_label
_atom_site_type_symbol
_atom_site_fract_x
_atom_site_fract_y
_atom_site_fract_z
_atom_site_U_iso_or_equiv
_atom_site_adp_type
_atom_site_occupancy
_atom_site_site_symmetry_order
_atom_site_calc_flag
_atom_site_refinement_flags_posn
Br1 Br 1.40509(2) 0.65973(2) 0.98248(2) 0.02334(6) Uani 1 1 d .
O1 O 0.34534(12) 0.07153(9) 0.48109(9) 0.01474(18) Uani 1 1 d .
O2 O 0.87740(14) -0.00877(11) 0.27784(10) 0.0217(2) Uani 1 1 d .
N1 N 0.73356(14) 0.30653(11) 0.56416(10) 0.0125(2) Uani 1 1 d .
N2 N 0.60439(13) 0.20719(11) 0.47713(10) 0.0121(2) Uani 1 1 d .
C1 C 1.03529(17) 0.32327(13) 0.81087(13) 0.0154(2) Uani 1 1 d .
H1 H 0.9740 0.2488 0.8334 0.018 Uiso 1 1 calc R
C2 C 1.15517(17) 0.41896(14) 0.89777(13) 0.0162(3) Uani 1 1 d .
H2 H 1.1758 0.4103 0.9793 0.019 Uiso 1 1 calc R
C3 C 1.24390(17) 0.52699(13) 0.86385(13) 0.0152(2) Uani 1 1 d .
C4 C 1.21678(17) 0.54140(13) 0.74499(13) 0.0163(3) Uani 1 1 d .
H4 H 1.2789 0.6158 0.7229 0.020 Uiso 1 1 calc R
C5 C 1.09722(17) 0.44495(13) 0.65902(13) 0.0156(2) Uani 1 1 d .
H5 H 1.0783 0.4534 0.5772 0.019 Uiso 1 1 calc R
C6 C 1.00410(16) 0.33539(13) 0.69115(13) 0.0131(2) Uani 1 1 d .
C7 C 0.87102(16) 0.23240(12) 0.59763(12) 0.0126(2) Uani 1 1 d .
H7 H 0.8169 0.1617 0.6358 0.015 Uiso 1 1 calc R
C8 C 0.95539(18) 0.16392(13) 0.47477(13) 0.0161(2) Uani 1 1 d .
H8A H 1.0347 0.1077 0.4937 0.019 Uiso 1 1 d R
H8B H 1.0293 0.2373 0.4501 0.019 Uiso 1 1 d R
C9 C 0.83269(17) 0.08238(13) 0.36422(12) 0.0147(2) Uani 1 1 d .
C10 C 0.65803(16) 0.12837(13) 0.35962(12) 0.0132(2) Uani 1 1 d .
C11 C 0.55941(17) 0.08872(13) 0.25097(12) 0.0147(2) Uani 1 1 d .
H11 H 0.6008 0.0198 0.1848 0.018 Uiso 1 1 calc R
C12 C 0.39986(17) 0.13330(13) 0.21727(12) 0.0148(2) Uani 1 1 d .
C13 C 0.31914(18) 0.06390(14) 0.09723(13) 0.0182(3) Uani 1 1 d .
H13 H 0.3610 -0.0160 0.0465 0.022 Uiso 1 1 calc R
C14 C 0.17967(18) 0.10944(16) 0.05114(14) 0.0216(3) Uani 1 1 d .
H14 H 0.1293 0.0625 -0.0313 0.026 Uiso 1 1 calc R
C15 C 0.11400(18) 0.22352(16) 0.12566(15) 0.0219(3) Uani 1 1 d .
H15 H 0.0171 0.2541 0.0952 0.026 Uiso 1 1 calc R
C16 C 0.19080(18) 0.29272(14) 0.24506(14) 0.0194(3) Uani 1 1 d .
H16 H 0.1459 0.3710 0.2961 0.023 Uiso 1 1 calc R
C17 C 0.33193(18) 0.24920(14) 0.29068(13) 0.0172(3) Uani 1 1 d .
H17 H 0.3833 0.2982 0.3724 0.021 Uiso 1 1 calc R
C18 C 0.46233(16) 0.16097(13) 0.53543(12) 0.0123(2) Uani 1 1 d .
C19 C 0.48244(17) 0.24521(13) 0.67360(12) 0.0155(2) Uani 1 1 d .
H19A H 0.5199 0.1918 0.7271 0.019 Uiso 1 1 calc R
H19B H 0.3723 0.2793 0.7040 0.019 Uiso 1 1 calc R
C20 C 0.62432(17) 0.36243(13) 0.67255(13) 0.0158(2) Uani 1 1 d .
H20A H 0.5716 0.4402 0.6612 0.019 Uiso 1 1 calc R
H20B H 0.6959 0.3944 0.7530 0.019 Uiso 1 1 calc R

loop_
_atom_site_aniso_label
_atom_site_aniso_U_11
_atom_site_aniso_U_22
_atom_site_aniso_U_33
_atom_site_aniso_U_23
_atom_site_aniso_U_13
_atom_site_aniso_U_12
Br1 0.02484(9) 0.01907(8) 0.02099(9) 0.00300(6) -0.00607(6) -0.00699(6)
O1 0.0107(4) 0.0146(4) 0.0182(4) 0.0044(4) -0.0008(3) 0.0008(3)
O2 0.0211(5) 0.0229(5) 0.0191(5) 0.0008(4) 0.0035(4) 0.0088(4)
N1 0.0095(5) 0.0118(5) 0.0142(5) 0.0014(4) -0.0017(4) 0.0012(4)
N2 0.0102(5) 0.0118(5) 0.0128(5) 0.0020(4) -0.0007(4) 0.0004(4)
C1 0.0142(6) 0.0149(6) 0.0171(6) 0.0051(5) 0.0031(5) 0.0015(5)
C2 0.0158(6) 0.0181(6) 0.0146(6) 0.0054(5) 0.0004(5) 0.0011(5)
C3 0.0122(6) 0.0125(5) 0.0190(6) 0.0022(5) -0.0009(5) 0.0009(4)
C4 0.0137(6) 0.0136(6) 0.0221(7) 0.0070(5) -0.0011(5) 0.0000(5)
C5 0.0142(6) 0.0152(6) 0.0183(6) 0.0069(5) -0.0010(5) 0.0014(5)
C6 0.0087(5) 0.0131(5) 0.0176(6) 0.0045(5) 0.0000(4) 0.0024(4)
C7 0.0102(5) 0.0120(5) 0.0157(6) 0.0044(4) -0.0002(4) 0.0014(4)
C8 0.0111(5) 0.0174(6) 0.0190(6) 0.0034(5) 0.0017(5) 0.0036(5)
C9 0.0130(6) 0.0158(6) 0.0165(6) 0.0059(5) 0.0027(5) 0.0032(5)
C10 0.0128(6) 0.0124(5) 0.0149(6) 0.0044(4) 0.0029(5) 0.0021(4)
C11 0.0162(6) 0.0135(5) 0.0144(6) 0.0038(5) 0.0024(5) 0.0028(5)
C12 0.0139(6) 0.0163(6) 0.0154(6) 0.0075(5) -0.0002(5) 0.0001(5)
C13 0.0158(6) 0.0208(6) 0.0165(6) 0.0054(5) 0.0003(5) -0.0015(5)
C14 0.0153(6) 0.0309(7) 0.0181(6) 0.0098(6) -0.0024(5) -0.0034(5)
C15 0.0134(6) 0.0301(7) 0.0278(8) 0.0179(6) -0.0007(5) 0.0017(6)
C16 0.0196(6) 0.0188(6) 0.0235(7) 0.0111(5) 0.0032(5) 0.0050(5)
C17 0.0196(6) 0.0171(6) 0.0158(6) 0.0064(5) 0.0000(5) 0.0023(5)
C18 0.0097(5) 0.0129(5) 0.0160(6) 0.0056(4) 0.0014(4) 0.0046(4)
C19 0.0137(6) 0.0165(6) 0.0137(6) 0.0014(5) 0.0020(5) 0.0012(5)
C20 0.0128(6) 0.0136(5) 0.0183(6) 0.0007(5) 0.0017(5) 0.0026(5)

loop_
_atom_type_symbol
_atom_type_description
_atom_type_scat_dispersion_real
_atom_type_scat_dispersion_imag
_atom_type_scat_source
C C 0.0033 0.0016 'International Tables Vol C Tables 4.2.6.8 and 6.1.1.4'
H H 0.0000 0.0000 'International Tables Vol C Tables 4.2.6.8 and 6.1.1.4'
N N 0.0061 0.0033 'International Tables Vol C Tables 4.2.6.8 and 6.1.1.4'
O O 0.0106 0.0060 'International Tables Vol C Tables 4.2.6.8 and 6.1.1.4'
Br Br -0.2901 2.4595 'International Tables Vol C Tables 4.2.6.8 and 6.1.1.4'

loop_
_geom_angle_atom_site_label_1
_geom_angle_atom_site_label_2
_geom_angle_atom_site_label_3
_geom_angle
N2 N1 C7 108.39(9)
N2 N1 C20 100.87(9)
C20 N1 C7 112.71(10)
C10 N2 N1 118.70(10)
C18 N2 N1 113.78(10)
C18 N2 C10 122.33(11)
C2 C1 H1 119.6
C2 C1 C6 120.80(12)
C6 C1 H1 119.6
C1 C2 H2 120.4
C3 C2 C1 119.12(12)
C3 C2 H2 120.4
C2 C3 Br1 119.52(10)
C2 C3 C4 121.49(12)
C4 C3 Br1 118.99(10)
C3 C4 H4 120.6
C3 C4 C5 118.80(12)
C5 C4 H4 120.6
C4 C5 H5 119.5
C4 C5 C6 120.99(13)
C6 C5 H5 119.5
C1 C6 C5 118.79(12)
C1 C6 C7 120.63(11)
C5 C6 C7 120.58(12)
N1 C7 C6 108.60(10)
N1 C7 H7 110.0
N1 C7 C8 107.15(10)
C6 C7 H7 110.0
C6 C7 C8 110.94(10)
C8 C7 H7 110.0
C7 C8 H8A 107.7
C7 C8 H8B 107.4
H8A C8 H8B 105.9
C9 C8 C7 116.36(11)
C9 C8 H8A 110.5
C9 C8 H8B 108.5
O2 C9 C8 121.94(12)
O2 C9 C10 121.44(12)
C10 C9 C8 116.36(11)
N2 C10 C9 115.11(11)
C11 C10 N2 124.20(12)
C11 C10 C9 120.58(12)
C10 C11 H11 114.4
C10 C11 C12 131.11(12)
C12 C11 H11 114.4
C13 C12 C11 117.50(12)
C17 C12 C11 124.49(12)
C17 C12 C13 117.65(13)
C12 C13 H13 119.3
C14 C13 C12 121.45(14)
C14 C13 H13 119.3
C13 C14 H14 120.1
C15 C14 C13 119.86(14)
C15 C14 H14 120.1
C14 C15 H15 120.2
C14 C15 C16 119.55(13)
C16 C15 H15 120.2
C15 C16 H16 119.6
C17 C16 C15 120.84(14)
C17 C16 H16 119.6
C12 C17 H17 119.7
C16 C17 C12 120.62(13)
C16 C17 H17 119.7
O1 C18 N2 124.35(12)
O1 C18 C19 128.81(11)
N2 C18 C19 106.82(10)
C18 C19 H19A 111.3
C18 C19 H19B 111.3
C18 C19 C20 102.19(10)
H19A C19 H19B 109.2
C20 C19 H19A 111.3
C20 C19 H19B 111.3
N1 C20 C19 106.18(10)
N1 C20 H20A 110.5
N1 C20 H20B 110.5
C19 C20 H20A 110.5
C19 C20 H20B 110.5
H20A C20 H20B 108.7

loop_
_geom_bond_atom_site_label_1
_geom_bond_atom_site_label_2
_geom_bond_distance
Br1 C3 1.8995(13)
O1 C18 1.2138(15)
O2 C9 1.2170(16)
N1 N2 1.4505(14)
N1 C7 1.4989(16)
N1 C20 1.4931(17)
N2 C10 1.4148(16)
N2 C18 1.3840(16)
C1 H1 0.9500
C1 C2 1.3925(18)
C1 C6 1.3942(19)
C2 H2 0.9500
C2 C3 1.3849(18)
C3 C4 1.3893(19)
C4 H4 0.9500
C4 C5 1.3896(18)
C5 H5 0.9500
C5 C6 1.4014(18)
C6 C7 1.5167(17)
C7 H7 1.0000
C7 C8 1.5326(18)
C8 H8A 0.9635
C8 H8B 0.9957
C8 C9 1.5051(18)
C9 C10 1.4988(18)
C10 C11 1.3454(18)
C11 H11 0.9500
C11 C12 1.4595(18)
C12 C13 1.4049(18)
C12 C17 1.4044(19)
C13 H13 0.9500
C13 C14 1.387(2)
C14 H14 0.9500
C14 C15 1.386(2)
C15 H15 0.9500
C15 C16 1.388(2)
C16 H16 0.9500
C16 C17 1.384(2)
C17 H17 0.9500
C18 C19 1.5147(18)
C19 H19A 0.9900
C19 H19B 0.9900
C19 C20 1.5275(18)
C20 H20A 0.9900
C20 H20B 0.9900

loop_
_geom_torsion_atom_site_label_1
_geom_torsion_atom_site_label_2
_geom_torsion_atom_site_label_3
_geom_torsion_atom_site_label_4
_geom_torsion
Br1 C3 C4 C5 -179.24(10)
O1 C18 C19 C20 -164.69(13)
O2 C9 C10 N2 163.85(12)
O2 C9 C10 C11 -12.6(2)
N1 N2 C10 C9 38.92(15)
N1 N2 C10 C11 -144.79(12)
N1 N2 C18 O1 -175.06(11)
N1 N2 C18 C19 6.42(14)
N1 C7 C8 C9 -49.02(14)
N2 N1 C7 C6 -178.63(10)
N2 N1 C7 C8 61.47(12)
N2 N1 C20 C19 31.49(12)
N2 C10 C11 C12 13.7(2)
N2 C18 C19 C20 13.75(13)
C1 C2 C3 Br1 179.03(10)
C1 C2 C3 C4 -0.4(2)
C1 C6 C7 N1 120.27(12)
C1 C6 C7 C8 -122.21(13)
C2 C1 C6 C5 0.75(19)
C2 C1 C6 C7 -178.88(12)
C2 C3 C4 C5 0.2(2)
C3 C4 C5 C6 0.5(2)
C4 C5 C6 C1 -0.97(19)
C4 C5 C6 C7 178.66(12)
C5 C6 C7 N1 -59.35(15)
C5 C6 C7 C8 58.17(15)
C6 C1 C2 C3 -0.07(19)
C6 C7 C8 C9 -167.42(11)
C7 N1 N2 C10 -60.60(13)
C7 N1 N2 C18 94.57(12)
C7 N1 C20 C19 -83.89(12)
C7 C8 C9 O2 -156.46(13)
C7 C8 C9 C10 29.40(16)
C8 C9 C10 N2 -21.97(16)
C8 C9 C10 C11 161.59(12)
C9 C10 C11 C12 -170.22(13)
C10 N2 C18 O1 -20.90(19)
C10 N2 C18 C19 160.57(11)
C10 C11 C12 C13 -175.18(14)
C10 C11 C12 C17 11.8(2)
C11 C12 C13 C14 -172.09(12)
C11 C12 C17 C16 172.75(13)
C12 C13 C14 C15 -1.9(2)
C13 C12 C17 C16 -0.24(19)
C13 C14 C15 C16 1.2(2)
C14 C15 C16 C17 -0.1(2)
C15 C16 C17 C12 -0.4(2)
C17 C12 C13 C14 1.4(2)
C18 N2 C10 C9 -114.03(13)
C18 N2 C10 C11 62.26(18)
C18 C19 C20 N1 -28.44(13)
C20 N1 N2 C10 -179.16(11)
C20 N1 N2 C18 -23.99(13)
C20 N1 C7 C6 -67.86(12)
C20 N1 C7 C8 172.23(10)
